data_7053731
loop_
_publ_author_name
'Dickson, Sara Jane'
'Wallace, Emma V. B.'
'Swinburne, Adam N.'
'Paterson, Martin J.'
'Lloyd, Gareth O.'
'Beeby, Andrew'
'Belcher, Warwick J.'
'Steed, Jonathan W.'

_publ_section_title
;
 Intramolecular binding site competition as a means of tuning the response
 of a colourimetric anion sensor
;
_journal_issue 5
_journal_name_full 'New Journal of Chemistry'
_journal_page_first 786
_journal_paper_doi 10.1039/b800094h
_journal_volume 32
_journal_year 2008
_chemical_formula_sum 'C62 H73 F36 N7 P6'
_chemical_formula_weight 1786.09
_chemical_name_systematic
;
?
;
_space_group_IT_number 14
_symmetry_cell_setting monoclinic
_symmetry_space_group_name_Hall '-P 2ybc'
_symmetry_space_group_name_H-M 'P 1 21/c 1'
_atom_sites_solution_hydrogens geom
_atom_sites_solution_primary direct
_atom_sites_solution_secondary difmap
_audit_creation_method SHELXL-97
_cell_angle_alpha 90.00
_cell_angle_beta 103.680(6)
_cell_angle_gamma 90.00
_cell_formula_units_Z 4
_cell_length_a 27.132(5)
_cell_length_b 9.4203(16)
_cell_length_c 30.586(5)
_cell_measurement_reflns_used 857
_cell_measurement_temperature 120(2)
_cell_measurement_theta_max 19.946
_cell_measurement_theta_min 2.296
_cell_volume 7596(2)
_computing_cell_refinement Saint
_computing_data_collection Smart
_computing_data_reduction Saint
_computing_molecular_graphics Xseed
_computing_publication_material Xseed
_computing_structure_refinement 'SHELXL-97 (Sheldrick, 1997)'
_computing_structure_solution 'SHELXS-97 (Sheldrick, 1990)'
_diffrn_ambient_temperature 120(2)
_diffrn_measured_fraction_theta_full 1.000
_diffrn_measured_fraction_theta_max 1.000
_diffrn_measurement_device_type Smart-6K
_diffrn_radiation_monochromator graphite
_diffrn_radiation_source 'fine-focus sealed tube'
_diffrn_radiation_type MoK\a
_diffrn_radiation_wavelength 0.71073
_diffrn_reflns_av_R_equivalents 0.1288
_diffrn_reflns_av_sigmaI/netI 0.1624
_diffrn_reflns_limit_h_max 32
_diffrn_reflns_limit_h_min -32
_diffrn_reflns_limit_k_max 11
_diffrn_reflns_limit_k_min -11
_diffrn_reflns_limit_l_max 36
_diffrn_reflns_limit_l_min -36
_diffrn_reflns_number 43497
_diffrn_reflns_theta_full 25.00
_diffrn_reflns_theta_max 25.00
_diffrn_reflns_theta_min 0.77
_diffrn_standards_number 0
_exptl_absorpt_coefficient_mu 0.274
_exptl_absorpt_correction_type none
_exptl_crystal_colour colourless
_exptl_crystal_density_diffrn 1.562
_exptl_crystal_density_method 'not measured'
_exptl_crystal_description plate
_exptl_crystal_F_000 3632
_exptl_crystal_size_max 0.42
_exptl_crystal_size_mid 0.26
_exptl_crystal_size_min 0.14
_platon_squeeze_details
;
;
_refine_diff_density_max 0.808
_refine_diff_density_min -0.390
_refine_diff_density_rms 0.092
_refine_ls_extinction_method none
_refine_ls_goodness_of_fit_ref 0.974
_refine_ls_hydrogen_treatment constr
_refine_ls_matrix_type full
_refine_ls_number_parameters 1047
_refine_ls_number_reflns 13381
_refine_ls_number_restraints 54
_refine_ls_restrained_S_all 1.523
_refine_ls_R_factor_all 0.2144
_refine_ls_R_factor_gt 0.1146
_refine_ls_shift/su_max 0.000
_refine_ls_shift/su_mean 0.000
_refine_ls_structure_factor_coef Fsqd
_refine_ls_weighting_details 'calc w=1/[\s^2^(Fo^2^)+(0.1672P)^2^+0.0000P] where P=(Fo^2^+2Fc^2^)/3'
_refine_ls_weighting_scheme calc
_refine_ls_wR_factor_gt 0.2889
_refine_ls_wR_factor_ref 0.3316
_reflns_number_gt 5393
_reflns_number_total 13381
_reflns_threshold_expression >2sigma(I)
_cod_data_source_file b800094hsup1.cif
_cod_data_source_block c:\docume~1\dch3gol\desktop\violog~1\adams
_cod_original_sg_symbol_H-M P21/c
_cod_database_code 7053731

loop_
_symmetry_equiv_pos_as_xyz
'x, y, z'
'-x, y+1/2, -z+1/2'
'-x, -y, -z'
'x, -y-1/2, z-1/2'

loop_
_atom_site_label
_atom_site_type_symbol
_atom_site_fract_x
_atom_site_fract_y
_atom_site_fract_z
_atom_site_U_iso_or_equiv
_atom_site_adp_type
_atom_site_occupancy
_atom_site_symmetry_multiplicity
_atom_site_calc_flag
_atom_site_refinement_flags
_atom_site_disorder_assembly
_atom_site_disorder_group
N1 N 0.5315(4) 0.4038(12) 0.1634(4) 0.052(3) Uani 1 1 d . . .
N15 N 0.3482(5) 0.1080(12) 0.0273(4) 0.055(3) Uani 1 1 d . . .
N28 N 0.3059(3) 0.2859(10) 0.2092(4) 0.038(3) Uani 1 1 d . . .
N37 N 0.2021(4) -0.2511(10) 0.3143(3) 0.033(2) Uani 1 1 d . . .
N54 N -0.0440(4) -0.3588(13) 0.3182(4) 0.049(3) Uani 1 1 d . A .
N61 N 0.1283(4) -0.1212(12) 0.4859(4) 0.048(3) Uani 1 1 d . A .
C2 C 0.5107(5) 0.5264(15) 0.1488(5) 0.057(4) Uani 1 1 d . . .
H2 H 0.4768 0.5448 0.1505 0.068 Uiso 1 1 calc R . .
C3 C 0.5363(7) 0.6286(17) 0.1311(7) 0.090(6) Uani 1 1 d . . .
H3 H 0.5201 0.7155 0.1204 0.108 Uiso 1 1 calc R . .
C4 C 0.5864(6) 0.604(2) 0.1291(7) 0.082(6) Uani 1 1 d . . .
H4 H 0.6043 0.6706 0.1155 0.099 Uiso 1 1 calc R . .
C5 C 0.6088(7) 0.482(2) 0.1468(7) 0.090(6) Uani 1 1 d . . .
H5 H 0.6433 0.4654 0.1469 0.108 Uiso 1 1 calc R . .
C6 C 0.5811(6) 0.3782(19) 0.1656(5) 0.066(5) Uani 1 1 d . . .
H6 H 0.5971 0.2942 0.1792 0.080 Uiso 1 1 calc R . .
C7 C 0.5029(5) 0.2861(15) 0.1798(5) 0.050(4) Uani 1 1 d . . .
H7A H 0.5168 0.1932 0.1734 0.060 Uiso 1 1 calc R . .
H7B H 0.5072 0.2942 0.2127 0.060 Uiso 1 1 calc R . .
C8 C 0.4477(5) 0.2943(12) 0.1568(4) 0.038(3) Uani 1 1 d . . .
C9 C 0.4315(5) 0.2607(12) 0.1109(4) 0.039(3) Uani 1 1 d . . .
C10 C 0.3809(5) 0.2847(12) 0.0891(4) 0.038(3) Uani 1 1 d . . .
C11 C 0.3461(5) 0.3340(13) 0.1121(5) 0.043(3) Uani 1 1 d . . .
C12 C 0.3623(5) 0.3593(13) 0.1584(5) 0.040(3) Uani 1 1 d . . .
C13 C 0.4122(5) 0.3386(13) 0.1814(4) 0.041(3) Uani 1 1 d . . .
C14 C 0.3656(6) 0.2598(14) 0.0399(5) 0.062(4) Uani 1 1 d . . .
H14A H 0.3947 0.2819 0.0267 0.074 Uiso 1 1 calc R . .
H14B H 0.3377 0.3258 0.0265 0.074 Uiso 1 1 calc R . .
C16 C 0.3369(7) 0.0181(15) 0.0572(6) 0.071(5) Uani 1 1 d . . .
H16 H 0.3384 0.0514 0.0868 0.085 Uiso 1 1 calc R . .
C17 C 0.3234(8) -0.1170(18) 0.0473(6) 0.093(6) Uani 1 1 d . . .
H17 H 0.3169 -0.1790 0.0698 0.112 Uiso 1 1 calc R . .
C18 C 0.3193(7) -0.1631(18) 0.0053(7) 0.086(6) Uani 1 1 d . . .
H18 H 0.3085 -0.2574 -0.0028 0.104 Uiso 1 1 calc R . .
C19 C 0.3309(8) -0.0737(19) -0.0260(6) 0.091(6) Uani 1 1 d . . .
H19 H 0.3291 -0.1057 -0.0558 0.109 Uiso 1 1 calc R . .
C20 C 0.3454(7) 0.0665(19) -0.0133(6) 0.076(5) Uani 1 1 d . . .
H20 H 0.3531 0.1306 -0.0348 0.092 Uiso 1 1 calc R . .
C21 C 0.2929(5) 0.3689(14) 0.0867(5) 0.058(4) Uani 1 1 d . . .
H21A H 0.2688 0.3423 0.1051 0.070 Uiso 1 1 calc R . .
H21B H 0.2844 0.3129 0.0585 0.070 Uiso 1 1 calc R . .
C22 C 0.2873(6) 0.5275(16) 0.0753(6) 0.073(5) Uani 1 1 d . . .
H22A H 0.2521 0.5478 0.0597 0.110 Uiso 1 1 calc R . .
H22B H 0.3098 0.5530 0.0558 0.110 Uiso 1 1 calc R . .
H22C H 0.2963 0.5832 0.1031 0.110 Uiso 1 1 calc R . .
C23 C 0.4683(6) 0.1976(15) 0.0859(5) 0.059(4) Uani 1 1 d . . .
H23A H 0.4585 0.2300 0.0543 0.070 Uiso 1 1 calc R . .
H23B H 0.5026 0.2353 0.0993 0.070 Uiso 1 1 calc R . .
C24 C 0.4708(7) 0.0382(17) 0.0864(7) 0.096(6) Uani 1 1 d . . .
H24A H 0.4966 0.0067 0.0710 0.145 Uiso 1 1 calc R . .
H24B H 0.4377 -0.0005 0.0710 0.145 Uiso 1 1 calc R . .
H24C H 0.4796 0.0045 0.1176 0.145 Uiso 1 1 calc R . .
C24A C 0.0109(13) -0.053(4) 0.4275(14) 0.095(14) Uani 0.51(3) 1 d P A 2
H24D H -0.0099 -0.0449 0.4496 0.143 Uiso 0.51(3) 1 calc PR A 2
H24E H -0.0029 0.0095 0.4019 0.143 Uiso 0.51(3) 1 calc PR A 2
H24F H 0.0458 -0.0242 0.4415 0.143 Uiso 0.51(3) 1 calc PR A 2
C25 C 0.4298(6) 0.3672(18) 0.2318(5) 0.071(5) Uani 1 1 d . . .
H25A H 0.4627 0.4179 0.2381 0.085 Uiso 1 1 calc R . .
H25B H 0.4047 0.4286 0.2415 0.085 Uiso 1 1 calc R . .
C26 C 0.4353(7) 0.2349(18) 0.2570(6) 0.081(5) Uani 1 1 d . . .
H26A H 0.4473 0.2552 0.2892 0.122 Uiso 1 1 calc R . .
H26B H 0.4600 0.1739 0.2472 0.122 Uiso 1 1 calc R . .
H26C H 0.4025 0.1864 0.2516 0.122 Uiso 1 1 calc R . .
C27 C 0.3250(5) 0.4062(13) 0.1837(5) 0.050(4) Uani 1 1 d . . .
H27A H 0.2956 0.4495 0.1625 0.060 Uiso 1 1 calc R . .
H27B H 0.3407 0.4803 0.2055 0.060 Uiso 1 1 calc R . .
C29 C 0.2961(5) 0.3144(14) 0.2480(4) 0.046(3) Uani 1 1 d . . .
H29 H 0.3025 0.4067 0.2606 0.056 Uiso 1 1 calc R . .
C30 C 0.2766(5) 0.2112(13) 0.2705(5) 0.049(4) Uani 1 1 d . . .
H30 H 0.2689 0.2323 0.2986 0.059 Uiso 1 1 calc R . .
C31 C 0.2680(4) 0.0758(12) 0.2526(4) 0.034(3) Uani 1 1 d . . .
C32 C 0.2795(5) 0.0491(13) 0.2120(5) 0.045(3) Uani 1 1 d . . .
H32 H 0.2746 -0.0429 0.1989 0.054 Uiso 1 1 calc R . .
C33 C 0.2982(5) 0.1581(14) 0.1905(5) 0.049(4) Uani 1 1 d . . .
H33 H 0.3057 0.1416 0.1621 0.058 Uiso 1 1 calc R . .
C34 C 0.2455(4) -0.0387(12) 0.2752(4) 0.033(3) Uani 1 1 d . . .
C35 C 0.2076(5) -0.0075(13) 0.2975(4) 0.041(3) Uani 1 1 d . . .
H35 H 0.1970 0.0878 0.2995 0.050 Uiso 1 1 calc R . .
C36 C 0.1860(5) -0.1142(13) 0.3162(4) 0.044(3) Uani 1 1 d . . .
H36 H 0.1596 -0.0937 0.3308 0.053 Uiso 1 1 calc R . .
C38 C 0.2383(5) -0.2792(13) 0.2946(4) 0.042(3) Uani 1 1 d . . .
H38 H 0.2490 -0.3749 0.2934 0.051 Uiso 1 1 calc R . .
C39 C 0.2616(5) -0.1755(14) 0.2755(5) 0.051(4) Uani 1 1 d . . .
H39 H 0.2890 -0.1990 0.2624 0.062 Uiso 1 1 calc R . .
C40 C 0.1744(5) -0.3735(13) 0.3303(4) 0.038(3) Uani 1 1 d . . .
H40A H 0.1600 -0.4356 0.3043 0.046 Uiso 1 1 calc R . .
H40B H 0.1992 -0.4303 0.3523 0.046 Uiso 1 1 calc R . .
C41 C 0.0771(5) -0.2957(13) 0.2738(4) 0.041(3) Uani 1 1 d . A .
H41A H 0.1101 -0.2755 0.2666 0.049 Uiso 1 1 calc R . .
H41B H 0.0538 -0.2170 0.2614 0.049 Uiso 1 1 calc R . .
C42 C 0.0562(6) -0.4315(13) 0.2507(4) 0.053(4) Uani 1 1 d . . .
H42A H 0.0523 -0.4217 0.2182 0.080 Uiso 1 1 calc R . .
H42B H 0.0231 -0.4514 0.2570 0.080 Uiso 1 1 calc R . .
H42C H 0.0795 -0.5097 0.2620 0.080 Uiso 1 1 calc R . .
C44 C -0.0244(9) -0.317(3) 0.4268(8) 0.044(9) Uani 0.49(3) 1 d P A 1
H44A H -0.0523 -0.2682 0.4358 0.066 Uiso 0.49(3) 1 calc PR A 1
H44B H -0.0046 -0.3708 0.4523 0.066 Uiso 0.49(3) 1 calc PR A 1
H44C H -0.0382 -0.3813 0.4018 0.066 Uiso 0.49(3) 1 calc PR A 1
C45 C 0.1924(6) -0.3586(13) 0.4279(5) 0.053(4) Uani 1 1 d . . .
H45A H 0.1986 -0.3058 0.4566 0.064 Uiso 1 1 calc R . .
H45B H 0.2190 -0.3313 0.4122 0.064 Uiso 1 1 calc R . .
C46 C 0.1956(6) -0.5178(14) 0.4374(5) 0.062(4) Uani 1 1 d . . .
H46A H 0.2292 -0.5408 0.4562 0.093 Uiso 1 1 calc R . .
H46B H 0.1901 -0.5701 0.4090 0.093 Uiso 1 1 calc R . .
H46C H 0.1695 -0.5447 0.4533 0.093 Uiso 1 1 calc R . .
C47 C 0.1323(5) -0.3290(12) 0.3517(4) 0.037(3) Uani 1 1 d . A .
C48 C 0.1405(5) -0.3184(12) 0.3989(4) 0.035(3) Uani 1 1 d . . .
C49 C 0.0992(6) -0.2763(12) 0.4175(4) 0.042(3) Uani 1 1 d . A .
C50 C 0.0516(5) -0.2518(12) 0.3903(4) 0.038(3) Uani 1 1 d . . .
C51 C 0.0447(5) -0.2649(11) 0.3438(4) 0.035(3) Uani 1 1 d . A .
C52 C 0.0845(4) -0.2974(12) 0.3234(4) 0.029(3) Uani 1 1 d . . .
C53 C -0.0078(5) -0.2404(14) 0.3146(5) 0.046(3) Uani 1 1 d . . .
H53A H -0.0213 -0.1499 0.3234 0.055 Uiso 1 1 calc R A .
H53B H -0.0055 -0.2315 0.2828 0.055 Uiso 1 1 calc R . .
C55 C -0.0273(6) -0.4900(17) 0.3269(5) 0.064(4) Uani 1 1 d . . .
H55 H 0.0077 -0.5110 0.3310 0.077 Uiso 1 1 calc R A .
C56 C -0.0615(8) -0.597(2) 0.3300(6) 0.089(6) Uani 1 1 d . A .
H56 H -0.0508 -0.6927 0.3344 0.107 Uiso 1 1 calc R . .
C57 C -0.1110(8) -0.561(3) 0.3265(8) 0.121(11) Uani 1 1 d . . .
H57 H -0.1350 -0.6319 0.3290 0.145 Uiso 1 1 calc R A .
C58 C -0.1256(7) -0.426(3) 0.3197(7) 0.109(9) Uani 1 1 d . A .
H58 H -0.1595 -0.4002 0.3197 0.131 Uiso 1 1 calc R . .
C59 C -0.0926(6) -0.324(2) 0.3128(6) 0.081(6) Uani 1 1 d . . .
H59 H -0.1040 -0.2300 0.3044 0.097 Uiso 1 1 calc R A .
C60 C 0.1090(6) -0.2631(15) 0.4680(4) 0.057(4) Uani 1 1 d . . .
H60A H 0.0771 -0.2830 0.4772 0.069 Uiso 1 1 calc R A .
H60B H 0.1340 -0.3362 0.4820 0.069 Uiso 1 1 calc R . .
C62 C 0.1415(8) -0.0239(18) 0.4611(7) 0.097(7) Uani 1 1 d . . .
H62 H 0.1407 -0.0461 0.4307 0.117 Uiso 1 1 calc R A .
C63 C 0.1563(8) 0.106(2) 0.4761(8) 0.109(8) Uani 1 1 d . A .
H63 H 0.1653 0.1755 0.4568 0.130 Uiso 1 1 calc R . .
C64 C 0.1580(6) 0.136(2) 0.5204(8) 0.086(6) Uani 1 1 d . . .
H64 H 0.1693 0.2262 0.5328 0.103 Uiso 1 1 calc R A .
C65 C 0.1435(7) 0.037(2) 0.5459(6) 0.082(6) Uani 1 1 d . A .
H65 H 0.1434 0.0571 0.5763 0.099 Uiso 1 1 calc R . .
C66 C 0.1286(6) -0.0946(18) 0.5281(5) 0.065(5) Uani 1 1 d . . .
H66 H 0.1186 -0.1658 0.5462 0.077 Uiso 1 1 calc R A .
P5 P 0.28207(14) 0.0477(4) 0.42462(13) 0.0521(10) Uani 1 1 d . . .
F5A F 0.2259(3) 0.0098(15) 0.4077(4) 0.122(5) Uani 1 1 d . . .
F5B F 0.2862(5) 0.1159(16) 0.3795(4) 0.149(6) Uani 1 1 d . . .
F5C F 0.2952(5) -0.0943(13) 0.4034(5) 0.131(5) Uani 1 1 d . . .
F5D F 0.3393(4) 0.0895(19) 0.4401(5) 0.173(7) Uani 1 1 d . . .
F5E F 0.2852(7) -0.0256(13) 0.4692(4) 0.165(6) Uani 1 1 d . . .
F5F F 0.2690(4) 0.1859(11) 0.4481(4) 0.113(4) Uani 1 1 d . . .
P1 P 0.39903(19) 0.8215(4) 0.18690(17) 0.0740(14) Uani 1 1 d . . .
F1A F 0.3472(6) 0.7478(16) 0.1798(6) 0.177(7) Uani 1 1 d . . .
F1B F 0.3725(5) 0.9541(11) 0.1618(3) 0.110(4) Uani 1 1 d . . .
F1C F 0.4076(6) 0.7573(18) 0.1441(5) 0.171(7) Uani 1 1 d . . .
F1D F 0.4518(5) 0.9023(15) 0.1986(6) 0.174(7) Uani 1 1 d . . .
F1E F 0.4272(6) 0.6949(13) 0.2156(5) 0.159(6) Uani 1 1 d . . .
F1F F 0.3884(6) 0.8851(15) 0.2314(4) 0.148(5) Uani 1 1 d . . .
P3 P 0.17614(17) 0.5248(4) 0.18582(14) 0.0615(12) Uani 1 1 d . . .
F3A F 0.1190(3) 0.4905(11) 0.1646(3) 0.085(3) Uani 1 1 d . . .
F3B F 0.1773(5) 0.6184(11) 0.1428(4) 0.114(4) Uani 1 1 d . . .
F3C F 0.1932(4) 0.3882(10) 0.1633(3) 0.081(3) Uani 1 1 d . . .
F3D F 0.2333(3) 0.5635(10) 0.2066(4) 0.089(3) Uani 1 1 d . . .
F3E F 0.1729(3) 0.4352(10) 0.2283(3) 0.073(3) Uani 1 1 d . . .
F3F F 0.1585(4) 0.6607(10) 0.2092(3) 0.086(3) Uani 1 1 d . . .
P4 P 0.3660(2) 0.5115(5) 0.35201(18) 0.0786(15) Uani 1 1 d . . .
F4A F 0.3476(3) 0.5880(9) 0.3045(3) 0.074(3) Uani 1 1 d . . .
F4B F 0.3745(5) 0.3722(13) 0.3280(4) 0.120(4) Uani 1 1 d . . .
F4C F 0.4203(4) 0.5554(16) 0.3552(5) 0.149(6) Uani 1 1 d . . .
F4D F 0.3814(5) 0.4334(12) 0.4002(4) 0.123(4) Uani 1 1 d . . .
F4E F 0.3524(7) 0.6502(11) 0.3754(4) 0.165(7) Uani 1 1 d . . .
F4F F 0.3065(5) 0.4606(11) 0.3472(5) 0.119(4) Uani 1 1 d . . .
P6 P 0.08124(15) 0.1860(4) 0.32936(12) 0.0494(10) Uani 1 1 d . . .
F6A F 0.0371(3) 0.2683(8) 0.2962(3) 0.074(3) Uani 1 1 d . . .
F6B F 0.0759(4) 0.0614(10) 0.2934(3) 0.094(3) Uani 1 1 d . . .
F6C F 0.1215(4) 0.2570(12) 0.3084(4) 0.111(4) Uani 1 1 d . . .
F6D F 0.1238(4) 0.0970(11) 0.3619(3) 0.095(3) Uani 1 1 d . . .
F6E F 0.0847(4) 0.3087(12) 0.3635(4) 0.119(5) Uani 1 1 d . . .
F6F F 0.0377(4) 0.1067(12) 0.3485(3) 0.095(3) Uani 1 1 d . . .
C1 C 0.0105(6) -0.2043(16) 0.4115(5) 0.058(4) Uani 0.49(3) 1 d PU A 1
H1A H -0.0117 -0.1395 0.3900 0.069 Uiso 0.49(3) 1 calc PR A 1
H1B H 0.0264 -0.1470 0.4382 0.069 Uiso 0.49(3) 1 calc PR A 1
P2 P 0.2040(4) 0.5202(8) 0.5776(3) 0.069(3) Uani 0.617(17) 1 d PD B 2
C15 C 0.0105(6) -0.2043(16) 0.4115(5) 0.058(4) Uani 0.51(3) 1 d PU A 2
H15A H 0.0110 -0.2669 0.4376 0.069 Uiso 0.51(3) 1 calc PR A 2
H15B H -0.0222 -0.2206 0.3895 0.069 Uiso 0.51(3) 1 calc PR A 2
P7 P 0.1786(5) 0.5201(12) 0.5782(3) 0.056(5) Uani 0.383(17) 1 d PD B 1
F1 F 0.2118(6) 0.6556(12) 0.5481(5) 0.077(6) Uani 0.617(17) 1 d PD B 2
F2 F 0.1568(8) 0.3832(16) 0.5985(6) 0.071(8) Uani 0.383(17) 1 d PD B 1
F3 F 0.1499(10) 0.471(2) 0.5285(4) 0.13(2) Uani 0.383(17) 1 d PD B 1
F4 F 0.2263(6) 0.4204(14) 0.5444(5) 0.106(7) Uani 0.617(17) 1 d PD B 2
F5 F 0.2071(9) 0.5699(19) 0.6279(5) 0.092(13) Uani 0.383(17) 1 d PD B 1
F6 F 0.1294(7) 0.609(2) 0.5821(7) 0.085(9) Uani 0.383(17) 1 d PD B 1
F7 F 0.2602(6) 0.5405(18) 0.6085(5) 0.134(10) Uani 0.617(17) 1 d PD B 2
F8 F 0.1480(4) 0.499(2) 0.5466(7) 0.182(17) Uani 0.617(17) 1 d PD B 2
F9 F 0.1817(10) 0.6200(15) 0.6108(7) 0.27(3) Uani 0.617(17) 1 d PD B 2
F10 F 0.2005(9) 0.656(2) 0.5575(9) 0.124(19) Uani 0.383(17) 1 d PD B 1
F11 F 0.1961(7) 0.3830(11) 0.6062(4) 0.094(7) Uani 0.617(17) 1 d PD B 2
F12 F 0.2276(7) 0.431(2) 0.5739(9) 0.092(10) Uani 0.383(17) 1 d PDU B 1

loop_
_atom_site_aniso_label
_atom_site_aniso_U_11
_atom_site_aniso_U_22
_atom_site_aniso_U_33
_atom_site_aniso_U_23
_atom_site_aniso_U_13
_atom_site_aniso_U_12
N1 0.039(7) 0.047(7) 0.074(8) -0.013(6) 0.016(6) -0.014(6)
N15 0.072(9) 0.048(7) 0.035(7) -0.011(6) -0.009(6) 0.010(6)
N28 0.024(5) 0.028(6) 0.057(7) -0.003(5) 0.001(5) 0.004(4)
N37 0.045(6) 0.026(5) 0.027(5) 0.005(4) 0.005(5) 0.009(5)
N54 0.044(7) 0.054(8) 0.052(7) -0.009(6) 0.017(6) 0.000(6)
N61 0.055(7) 0.051(7) 0.044(7) -0.015(6) 0.026(6) -0.020(6)
C2 0.031(8) 0.046(9) 0.097(12) -0.005(9) 0.023(8) -0.008(7)
C3 0.081(13) 0.045(10) 0.151(19) 0.000(11) 0.044(13) -0.013(9)
C4 0.052(11) 0.079(13) 0.125(17) -0.020(12) 0.039(11) -0.022(10)
C5 0.045(10) 0.104(16) 0.124(17) 0.005(14) 0.028(10) -0.033(11)
C6 0.047(10) 0.085(12) 0.068(11) -0.021(9) 0.016(8) 0.003(9)
C7 0.043(8) 0.059(9) 0.056(9) 0.014(8) 0.026(7) -0.002(7)
C8 0.042(8) 0.030(7) 0.041(8) -0.007(6) 0.010(6) -0.012(6)
C9 0.046(8) 0.022(6) 0.056(9) 0.002(6) 0.025(7) -0.007(6)
C10 0.050(8) 0.028(7) 0.031(7) 0.000(6) 0.003(6) -0.007(6)
C11 0.046(8) 0.029(7) 0.052(9) 0.002(6) 0.008(7) -0.015(6)
C12 0.033(8) 0.032(7) 0.061(9) 0.001(7) 0.027(7) -0.001(6)
C13 0.055(9) 0.041(8) 0.031(7) -0.007(6) 0.017(7) -0.014(7)
C14 0.093(12) 0.031(8) 0.052(9) 0.007(7) 0.000(8) -0.010(8)
C16 0.116(14) 0.031(8) 0.071(11) -0.004(8) 0.031(10) -0.012(9)
C17 0.157(19) 0.048(11) 0.062(12) -0.020(9) 0.002(12) -0.024(11)
C18 0.117(16) 0.039(9) 0.092(15) 0.018(11) 0.001(12) -0.001(10)
C19 0.136(18) 0.057(11) 0.071(12) -0.030(11) 0.005(12) 0.005(11)
C20 0.095(13) 0.068(12) 0.060(11) 0.019(10) 0.006(9) 0.024(10)
C21 0.054(9) 0.040(8) 0.068(10) 0.017(8) -0.010(8) -0.001(7)
C22 0.077(12) 0.051(10) 0.080(12) 0.020(9) -0.004(9) 0.004(9)
C23 0.080(11) 0.055(10) 0.042(8) -0.012(7) 0.018(8) 0.001(8)
C24 0.093(14) 0.054(11) 0.142(18) -0.023(12) 0.029(13) 0.018(10)
C24A 0.07(2) 0.09(3) 0.13(4) -0.01(3) 0.04(2) -0.02(2)
C25 0.077(12) 0.084(12) 0.062(10) 0.033(10) 0.036(9) 0.032(10)
C26 0.096(14) 0.078(12) 0.071(12) -0.024(10) 0.021(10) -0.008(10)
C27 0.049(8) 0.030(7) 0.078(10) 0.007(7) 0.029(8) 0.002(6)
C29 0.071(10) 0.029(7) 0.043(8) -0.003(7) 0.021(7) 0.007(7)
C30 0.074(10) 0.038(8) 0.040(8) -0.003(7) 0.024(7) 0.007(7)
C31 0.033(7) 0.027(7) 0.042(7) -0.001(6) 0.008(6) 0.000(5)
C32 0.051(8) 0.032(7) 0.056(9) -0.010(7) 0.019(7) -0.012(6)
C33 0.055(9) 0.042(8) 0.055(9) -0.013(7) 0.026(7) -0.020(7)
C34 0.036(7) 0.034(7) 0.030(7) -0.002(6) 0.009(5) 0.006(6)
C35 0.060(9) 0.031(7) 0.033(7) 0.007(6) 0.012(6) 0.007(6)
C36 0.061(9) 0.031(7) 0.053(8) -0.006(7) 0.036(7) 0.008(7)
C38 0.045(8) 0.034(7) 0.054(8) 0.002(7) 0.023(7) 0.018(6)
C39 0.049(8) 0.037(8) 0.078(10) 0.004(8) 0.034(8) -0.001(7)
C40 0.052(8) 0.030(7) 0.031(7) -0.004(6) 0.010(6) 0.007(6)
C41 0.041(8) 0.039(8) 0.044(8) 0.009(6) 0.013(6) 0.006(6)
C42 0.084(11) 0.034(8) 0.045(8) -0.002(7) 0.023(8) 0.008(7)
C44 0.043(16) 0.055(18) 0.038(16) -0.028(14) 0.017(12) -0.015(14)
C45 0.083(11) 0.031(7) 0.042(8) 0.006(6) 0.008(7) 0.002(7)
C46 0.083(11) 0.045(9) 0.050(9) 0.014(7) -0.002(8) 0.025(8)
C47 0.058(9) 0.024(6) 0.036(7) 0.011(6) 0.029(7) 0.007(6)
C48 0.055(8) 0.017(6) 0.031(7) 0.007(5) 0.002(6) -0.005(6)
C49 0.074(10) 0.026(7) 0.034(7) -0.003(6) 0.027(7) -0.011(7)
C50 0.052(9) 0.022(6) 0.044(8) -0.012(6) 0.022(7) -0.010(6)
C51 0.056(8) 0.018(6) 0.034(7) 0.002(5) 0.017(6) 0.001(6)
C52 0.038(7) 0.027(6) 0.023(6) 0.005(5) 0.009(5) 0.002(5)
C53 0.041(8) 0.043(8) 0.057(9) 0.008(7) 0.020(7) 0.014(6)
C55 0.063(10) 0.058(10) 0.080(11) -0.029(9) 0.032(9) -0.013(9)
C56 0.111(16) 0.089(14) 0.088(13) -0.048(11) 0.065(12) -0.037(12)
C57 0.087(16) 0.16(2) 0.131(19) -0.124(19) 0.066(14) -0.093(16)
C58 0.050(12) 0.15(2) 0.124(18) -0.091(18) 0.020(11) -0.025(14)
C59 0.042(10) 0.119(16) 0.077(12) -0.035(11) 0.004(8) 0.010(11)
C60 0.085(11) 0.058(9) 0.035(8) -0.010(7) 0.025(7) -0.027(8)
C62 0.158(19) 0.059(11) 0.104(15) -0.048(11) 0.087(14) -0.042(12)
C63 0.15(2) 0.082(14) 0.125(18) -0.057(14) 0.086(15) -0.063(14)
C64 0.048(10) 0.075(13) 0.122(18) -0.049(13) -0.003(11) -0.016(9)
C65 0.108(15) 0.091(15) 0.044(10) -0.026(11) 0.010(10) 0.018(12)
C66 0.083(12) 0.077(12) 0.031(8) -0.018(8) 0.008(7) 0.018(9)
P5 0.052(2) 0.050(2) 0.052(2) 0.000(2) 0.0060(18) -0.0045(19)
F5A 0.048(6) 0.204(13) 0.115(9) -0.079(9) 0.024(5) -0.036(7)
F5B 0.166(12) 0.182(14) 0.095(9) 0.046(9) 0.021(8) -0.071(11)
F5C 0.136(10) 0.104(9) 0.172(12) -0.065(9) 0.075(9) -0.007(8)
F5D 0.088(8) 0.286(19) 0.158(12) -0.144(13) 0.054(8) -0.065(10)
F5E 0.30(2) 0.094(9) 0.095(9) 0.055(8) 0.032(11) 0.046(11)
F5F 0.079(7) 0.073(7) 0.185(12) -0.049(8) 0.027(7) 0.009(6)
P1 0.086(3) 0.040(2) 0.081(3) 0.005(2) -0.009(3) -0.001(2)
F1A 0.142(12) 0.126(11) 0.243(18) 0.006(12) 0.005(12) -0.076(10)
F1B 0.148(10) 0.087(8) 0.091(7) 0.035(6) 0.020(7) 0.056(7)
F1C 0.178(14) 0.204(16) 0.119(11) -0.058(11) 0.011(10) 0.096(12)
F1D 0.097(10) 0.128(12) 0.27(2) 0.054(12) -0.011(11) -0.014(9)
F1E 0.223(16) 0.093(9) 0.129(11) 0.026(8) -0.025(10) 0.044(10)
F1F 0.213(15) 0.132(11) 0.081(8) -0.008(8) 0.002(9) 0.033(11)
P3 0.075(3) 0.055(3) 0.062(3) 0.003(2) 0.032(2) 0.012(2)
F3A 0.081(7) 0.094(7) 0.073(6) 0.006(6) 0.006(5) 0.023(6)
F3B 0.186(12) 0.081(7) 0.094(8) 0.022(6) 0.074(8) 0.014(8)
F3C 0.092(7) 0.078(6) 0.079(6) -0.019(5) 0.034(5) 0.006(5)
F3D 0.077(7) 0.067(6) 0.144(9) -0.035(6) 0.066(6) -0.009(5)
F3E 0.070(6) 0.085(6) 0.066(6) 0.017(5) 0.022(5) 0.002(5)
F3F 0.097(7) 0.078(7) 0.093(7) -0.021(6) 0.044(6) 0.014(6)
P4 0.101(4) 0.045(3) 0.085(4) 0.010(3) 0.011(3) -0.011(3)
F4A 0.068(6) 0.061(6) 0.096(7) 0.012(5) 0.026(5) 0.006(5)
F4B 0.134(10) 0.119(10) 0.107(9) 0.025(8) 0.028(8) 0.049(8)
F4C 0.088(9) 0.182(14) 0.164(12) 0.081(11) 0.005(8) -0.006(9)
F4D 0.182(12) 0.085(8) 0.108(9) 0.036(7) 0.047(8) 0.009(8)
F4E 0.36(2) 0.055(7) 0.093(9) 0.007(6) 0.083(12) -0.005(10)
F4F 0.139(10) 0.062(7) 0.168(12) 0.026(7) 0.064(9) 0.004(7)
P6 0.063(3) 0.043(2) 0.042(2) 0.0047(18) 0.0125(19) 0.0190(19)
F6A 0.084(6) 0.042(5) 0.079(6) 0.003(4) -0.013(5) 0.009(4)
F6B 0.125(8) 0.064(6) 0.091(7) -0.030(6) 0.025(6) 0.022(6)
F6C 0.108(8) 0.097(8) 0.137(10) 0.025(8) 0.046(8) 0.005(7)
F6D 0.102(8) 0.107(8) 0.070(6) 0.024(6) 0.007(5) 0.053(6)
F6E 0.100(8) 0.124(10) 0.106(8) -0.073(7) -0.027(6) 0.043(7)
F6F 0.082(7) 0.120(9) 0.091(7) 0.029(7) 0.038(6) 0.005(6)
C1 0.069(8) 0.060(8) 0.052(7) -0.011(6) 0.029(6) -0.003(7)
P2 0.080(8) 0.047(5) 0.085(7) 0.009(5) 0.026(6) 0.009(5)
C15 0.069(8) 0.060(8) 0.052(7) -0.011(6) 0.029(6) -0.003(7)
P7 0.073(13) 0.056(8) 0.040(7) 0.015(6) 0.015(7) 0.019(8)
F1 0.076(11) 0.061(13) 0.088(12) 0.012(10) 0.007(10) -0.001(9)
F2 0.09(2) 0.071(17) 0.049(14) 0.018(12) 0.016(15) 0.013(16)
F3 0.32(6) 0.026(14) 0.044(15) -0.007(13) 0.02(2) 0.04(2)
F4 0.20(2) 0.068(11) 0.053(11) -0.018(9) 0.037(12) -0.011(12)
F5 0.12(3) 0.026(14) 0.10(2) 0.000(14) -0.035(19) 0.007(14)
F6 0.09(2) 0.09(2) 0.085(19) -0.006(15) 0.046(17) 0.013(17)
F7 0.19(2) 0.131(18) 0.058(11) 0.043(11) -0.025(12) -0.048(17)
F8 0.051(13) 0.25(4) 0.23(3) 0.18(3) -0.003(16) -0.030(18)
F9 0.47(7) 0.037(13) 0.45(6) 0.05(2) 0.41(6) 0.05(2)
F10 0.16(4) 0.09(3) 0.17(4) 0.08(3) 0.13(3) 0.06(2)
F11 0.16(2) 0.065(11) 0.058(10) 0.007(8) 0.022(13) -0.004(12)
F12 0.091(14) 0.074(14) 0.109(16) 0.003(13) 0.018(13) 0.035(12)

loop_
_atom_type_symbol
_atom_type_description
_atom_type_scat_dispersion_real
_atom_type_scat_dispersion_imag
_atom_type_scat_source
C C 0.0033 0.0016 'International Tables Vol C Tables 4.2.6.8 and 6.1.1.4'
H H 0.0000 0.0000 'International Tables Vol C Tables 4.2.6.8 and 6.1.1.4'
F F 0.0171 0.0103 'International Tables Vol C Tables 4.2.6.8 and 6.1.1.4'
N N 0.0061 0.0033 'International Tables Vol C Tables 4.2.6.8 and 6.1.1.4'
P P 0.1023 0.0942 'International Tables Vol C Tables 4.2.6.8 and 6.1.1.4'

loop_
_geom_angle_atom_site_label_1
_geom_angle_atom_site_label_2
_geom_angle_atom_site_label_3
_geom_angle
C2 N1 C6 120.9(13)
C2 N1 C7 123.2(11)
C6 N1 C7 115.9(13)
C20 N15 C16 119.9(14)
C20 N15 C14 118.2(14)
C16 N15 C14 122.0(12)
C29 N28 C33 122.2(11)
C29 N28 C27 118.4(10)
C33 N28 C27 119.3(11)
C38 N37 C36 119.9(10)
C38 N37 C40 118.9(10)
C36 N37 C40 120.9(10)
C55 N54 C59 122.7(15)
C55 N54 C53 120.5(11)
C59 N54 C53 116.8(14)
C62 N61 C66 120.2(14)
C62 N61 C60 122.9(12)
C66 N61 C60 116.9(12)
N1 C2 C3 122.3(13)
C2 C3 C4 119.2(17)
C5 C4 C3 118.5(18)
C4 C5 C6 120.8(16)
N1 C6 C5 117.9(16)
C8 C7 N1 110.0(11)
C9 C8 C13 120.3(11)
C9 C8 C7 119.9(11)
C13 C8 C7 119.8(11)
C10 C9 C8 118.7(11)
C10 C9 C23 120.9(12)
C8 C9 C23 120.4(12)
C11 C10 C9 121.6(11)
C11 C10 C14 120.5(13)
C9 C10 C14 117.8(12)
C10 C11 C12 118.7(12)
C10 C11 C21 119.8(12)
C12 C11 C21 121.4(12)
C13 C12 C11 121.8(11)
C13 C12 C27 118.9(12)
C11 C12 C27 119.2(12)
C12 C13 C8 118.5(11)
C12 C13 C25 121.6(12)
C8 C13 C25 119.9(12)
C10 C14 N15 113.6(11)
N15 C16 C17 123.0(16)
C18 C17 C16 118.7(18)
C17 C18 C19 119.6(17)
C18 C19 C20 118.8(17)
N15 C20 C19 120.0(17)
C11 C21 C22 111.3(12)
C24 C23 C9 114.8(13)
C26 C25 C13 110.7(14)
C12 C27 N28 113.6(10)
N28 C29 C30 119.9(12)
C29 C30 C31 120.2(12)
C32 C31 C30 118.3(11)
C32 C31 C34 119.6(11)
C30 C31 C34 122.1(11)
C31 C32 C33 118.8(12)
N28 C33 C32 120.6(12)
C39 C34 C35 118.1(11)
C39 C34 C31 121.6(11)
C35 C34 C31 120.3(11)
C36 C35 C34 119.5(11)
C35 C36 N37 120.4(11)
N37 C38 C39 122.0(11)
C34 C39 C38 120.0(12)
C47 C40 N37 114.4(9)
C52 C41 C42 114.5(10)
C48 C45 C46 111.0(12)
C48 C47 C52 120.8(10)
C48 C47 C40 120.9(11)
C52 C47 C40 118.3(10)
C47 C48 C49 118.6(11)
C47 C48 C45 118.6(11)
C49 C48 C45 122.8(11)
C50 C49 C48 121.1(11)
C50 C49 C60 121.1(12)
C48 C49 C60 117.7(12)
C49 C50 C51 118.7(11)
C49 C50 C1 118.6(12)
C51 C50 C1 122.5(13)
C50 C51 C52 122.8(11)
C50 C51 C53 118.2(11)
C52 C51 C53 119.0(10)
C51 C52 C47 117.7(10)
C51 C52 C41 121.5(10)
C47 C52 C41 120.8(10)
N54 C53 C51 112.5(10)
N54 C55 C56 119.2(16)
C57 C56 C55 119(2)
C58 C57 C56 119.9(19)
C57 C58 C59 121.0(19)
N54 C59 C58 118.2(19)
N61 C60 C49 114.3(11)
N61 C62 C63 123.5(18)
C62 C63 C64 117.5(19)
C65 C64 C63 119.1(17)
C64 C65 C66 120.0(16)
N61 C66 C65 119.6(16)
F5E P5 F5A 92.1(9)
F5E P5 F5B 172.3(9)
F5A P5 F5B 94.2(7)
F5E P5 F5C 90.7(8)
F5A P5 F5C 88.1(7)
F5B P5 F5C 85.1(8)
F5E P5 F5D 90.0(10)
F5A P5 F5D 177.8(9)
F5B P5 F5D 83.6(8)
F5C P5 F5D 91.9(7)
F5E P5 F5F 86.3(7)
F5A P5 F5F 91.9(6)
F5B P5 F5F 97.8(8)
F5C P5 F5F 177.1(8)
F5D P5 F5F 88.1(7)
F1C P1 F1A 91.1(10)
F1C P1 F1B 92.3(8)
F1A P1 F1B 89.6(8)
F1C P1 F1E 91.5(8)
F1A P1 F1E 92.5(9)
F1B P1 F1E 175.6(8)
F1C P1 F1F 178.0(10)
F1A P1 F1F 86.9(10)
F1B P1 F1F 88.0(7)
F1E P1 F1F 88.3(8)
F1C P1 F1D 94.1(11)
F1A P1 F1D 174.7(11)
F1B P1 F1D 90.7(7)
F1E P1 F1D 86.8(8)
F1F P1 F1D 87.9(9)
F3A P3 F3E 89.4(5)
F3A P3 F3D 178.5(6)
F3E P3 F3D 91.8(5)
F3A P3 F3C 90.8(6)
F3E P3 F3C 90.1(5)
F3D P3 F3C 90.1(5)
F3A P3 F3B 89.0(6)
F3E P3 F3B 177.7(6)
F3D P3 F3B 89.8(7)
F3C P3 F3B 91.5(6)
F3A P3 F3F 88.8(6)
F3E P3 F3F 88.7(5)
F3D P3 F3F 90.3(5)
F3C P3 F3F 178.8(6)
F3B P3 F3F 89.6(6)
F4C P4 F4B 90.5(9)
F4C P4 F4E 94.2(10)
F4B P4 F4E 175.2(10)
F4C P4 F4A 91.4(6)
F4B P4 F4A 90.0(6)
F4E P4 F4A 89.0(6)
F4C P4 F4D 91.6(7)
F4B P4 F4D 90.7(6)
F4E P4 F4D 90.1(7)
F4A P4 F4D 176.9(7)
F4C P4 F4F 178.3(9)
F4B P4 F4F 88.0(7)
F4E P4 F4F 87.3(8)
F4A P4 F4F 87.8(6)
F4D P4 F4F 89.2(7)
F6C P6 F6E 91.2(7)
F6C P6 F6D 90.5(6)
F6E P6 F6D 93.0(6)
F6C P6 F6A 91.4(6)
F6E P6 F6A 89.0(5)
F6D P6 F6A 177.2(6)
F6C P6 F6B 89.4(6)
F6E P6 F6B 178.2(6)
F6D P6 F6B 88.7(6)
F6A P6 F6B 89.2(5)
F6C P6 F6F 176.6(7)
F6E P6 F6F 91.9(7)
F6D P6 F6F 90.8(6)
F6A P6 F6F 87.2(5)
F6B P6 F6F 87.5(6)
C50 C1 C44 119.8(14)
F4 P2 F8 89.9(7)
F4 P2 F9 179.9(9)
F8 P2 F9 90.0(7)
F4 P2 F11 89.6(6)
F8 P2 F11 89.5(6)
F9 P2 F11 90.4(6)
F4 P2 F1 89.5(6)
F8 P2 F1 89.9(6)
F9 P2 F1 90.5(6)
F11 P2 F1 178.9(7)
F4 P2 F7 89.8(6)
F8 P2 F7 179.6(8)
F9 P2 F7 90.3(7)
F11 P2 F7 90.3(6)
F1 P2 F7 90.2(6)
F3 P7 F5 179.8(9)
F3 P7 F12 89.8(7)
F5 P7 F12 90.4(7)
F3 P7 F10 89.9(7)
F5 P7 F10 90.0(7)
F12 P7 F10 89.7(7)
F3 P7 F2 89.7(7)
F5 P7 F2 90.4(6)
F12 P7 F2 89.9(7)
F10 P7 F2 179.5(8)
F3 P7 F6 89.8(7)
F5 P7 F6 90.0(7)
F12 P7 F6 179.6(8)
F10 P7 F6 90.2(7)
F2 P7 F6 90.1(7)

loop_
_geom_bond_atom_site_label_1
_geom_bond_atom_site_label_2
_geom_bond_distance
N1 C2 1.317(17)
N1 C6 1.353(17)
N1 C7 1.504(16)
N15 C20 1.289(19)
N15 C16 1.334(18)
N15 C14 1.527(17)
N28 C29 1.305(15)
N28 C33 1.328(15)
N28 C27 1.532(16)
N37 C38 1.295(14)
N37 C36 1.367(14)
N37 C40 1.520(15)
N54 C55 1.322(18)
N54 C59 1.332(18)
N54 C53 1.508(17)
N61 C62 1.29(2)
N61 C66 1.312(16)
N61 C60 1.491(16)
C2 C3 1.37(2)
C3 C4 1.39(2)
C4 C5 1.35(2)
C5 C6 1.44(2)
C7 C8 1.498(17)
C8 C9 1.404(17)
C8 C13 1.419(17)
C9 C10 1.397(17)
C9 C23 1.514(18)
C10 C11 1.384(18)
C10 C14 1.482(18)
C11 C12 1.400(18)
C11 C21 1.504(18)
C12 C13 1.383(18)
C12 C27 1.482(17)
C13 C25 1.526(19)
C16 C17 1.34(2)
C17 C18 1.34(2)
C18 C19 1.37(2)
C19 C20 1.41(2)
C21 C22 1.534(18)
C23 C24 1.50(2)
C25 C26 1.45(2)
C29 C30 1.369(18)
C30 C31 1.386(17)
C31 C32 1.374(17)
C31 C34 1.488(17)
C32 C33 1.379(17)
C34 C39 1.360(17)
C34 C35 1.393(16)
C35 C36 1.357(17)
C38 C39 1.368(17)
C40 C47 1.503(16)
C41 C52 1.482(16)
C41 C42 1.506(17)
C44 C1 1.56(3)
C45 C48 1.522(18)
C45 C46 1.527(17)
C47 C48 1.411(16)
C47 C52 1.412(16)
C48 C49 1.428(18)
C49 C50 1.381(18)
C49 C60 1.510(17)
C50 C51 1.393(16)
C50 C1 1.485(18)
C51 C52 1.404(16)
C51 C53 1.509(17)
C55 C56 1.39(2)
C56 C57 1.36(3)
C57 C58 1.33(3)
C58 C59 1.36(3)
C62 C63 1.34(2)
C63 C64 1.38(3)
C64 C65 1.33(2)
C65 C66 1.37(2)
P5 F5E 1.513(12)
P5 F5A 1.532(9)
P5 F5B 1.550(12)
P5 F5C 1.564(11)
P5 F5D 1.564(12)
P5 F5F 1.568(10)
P1 F1C 1.508(13)
P1 F1A 1.537(14)
P1 F1B 1.551(10)
P1 F1E 1.568(12)
P1 F1F 1.575(13)
P1 F1D 1.585(14)
P3 F3A 1.568(10)
P3 F3E 1.570(9)
P3 F3D 1.573(10)
P3 F3C 1.580(9)
P3 F3B 1.590(11)
P3 F3F 1.595(9)
P4 F4C 1.513(13)
P4 F4B 1.548(13)
P4 F4E 1.575(13)
P4 F4A 1.592(10)
P4 F4D 1.611(12)
P4 F4F 1.657(13)
P6 F6C 1.542(11)
P6 F6E 1.546(10)
P6 F6D 1.575(9)
P6 F6A 1.579(9)
P6 F6B 1.592(9)
P6 F6F 1.619(10)
P2 F4 1.6036(16)
P2 F8 1.6038(17)
P2 F9 1.6037(16)
P2 F11 1.6037(16)
P2 F1 1.6039(16)
P2 F7 1.6037(17)
P7 F3 1.6036(16)
P7 F5 1.6037(16)
P7 F12 1.6038(16)
P7 F10 1.6040(16)
P7 F2 1.6038(16)
P7 F6 1.6037(16)

loop_
_geom_torsion_atom_site_label_1
_geom_torsion_atom_site_label_2
_geom_torsion_atom_site_label_3
_geom_torsion_atom_site_label_4
_geom_torsion
C6 N1 C2 C3 6(2)
C7 N1 C2 C3 -175.3(15)
N1 C2 C3 C4 -1(3)
C2 C3 C4 C5 -3(3)
C3 C4 C5 C6 3(3)
C2 N1 C6 C5 -7(2)
C7 N1 C6 C5 174.7(14)
C4 C5 C6 N1 2(3)
C2 N1 C7 C8 28.3(18)
C6 N1 C7 C8 -153.3(12)
N1 C7 C8 C9 70.4(15)
N1 C7 C8 C13 -108.4(13)
C13 C8 C9 C10 6.0(17)
C7 C8 C9 C10 -172.7(11)
C13 C8 C9 C23 -173.1(11)
C7 C8 C9 C23 8.2(17)
C8 C9 C10 C11 -3.1(18)
C23 C9 C10 C11 175.9(12)
C8 C9 C10 C14 175.1(11)
C23 C9 C10 C14 -5.9(17)
C9 C10 C11 C12 -0.4(18)
C14 C10 C11 C12 -178.5(11)
C9 C10 C11 C21 175.3(11)
C14 C10 C11 C21 -2.8(18)
C10 C11 C12 C13 1.1(18)
C21 C11 C12 C13 -174.5(11)
C10 C11 C12 C27 -177.4(11)
C21 C11 C12 C27 6.9(18)
C11 C12 C13 C8 1.7(18)
C27 C12 C13 C8 -179.8(11)
C11 C12 C13 C25 179.6(12)
C27 C12 C13 C25 -1.8(19)
C9 C8 C13 C12 -5.3(18)
C7 C8 C13 C12 173.4(11)
C9 C8 C13 C25 176.7(12)
C7 C8 C13 C25 -4.5(18)
C11 C10 C14 N15 -92.3(15)
C9 C10 C14 N15 89.5(15)
C20 N15 C14 C10 -164.3(14)
C16 N15 C14 C10 15(2)
C20 N15 C16 C17 1(3)
C14 N15 C16 C17 -177.4(17)
N15 C16 C17 C18 -2(3)
C16 C17 C18 C19 3(3)
C17 C18 C19 C20 -2(3)
C16 N15 C20 C19 -1(2)
C14 N15 C20 C19 178.3(15)
C18 C19 C20 N15 1(3)
C10 C11 C21 C22 -95.3(16)
C12 C11 C21 C22 80.3(17)
C10 C9 C23 C24 -89.1(17)
C8 C9 C23 C24 90.0(17)
C12 C13 C25 C26 102.5(16)
C8 C13 C25 C26 -79.6(17)
C13 C12 C27 N28 -79.3(15)
C11 C12 C27 N28 99.3(14)
C29 N28 C27 C12 144.9(12)
C33 N28 C27 C12 -37.5(17)
C33 N28 C29 C30 -0.9(19)
C27 N28 C29 C30 176.6(12)
N28 C29 C30 C31 1(2)
C29 C30 C31 C32 0.0(19)
C29 C30 C31 C34 -178.4(12)
C30 C31 C32 C33 -1.1(19)
C34 C31 C32 C33 177.3(12)
C29 N28 C33 C32 0(2)
C27 N28 C33 C32 -177.8(12)
C31 C32 C33 N28 1(2)
C32 C31 C34 C39 39.9(18)
C30 C31 C34 C39 -141.8(14)
C32 C31 C34 C35 -141.1(12)
C30 C31 C34 C35 37.3(18)
C39 C34 C35 C36 -3.8(19)
C31 C34 C35 C36 177.1(12)
C34 C35 C36 N37 2(2)
C38 N37 C36 C35 0.3(19)
C40 N37 C36 C35 -172.9(11)
C36 N37 C38 C39 0(2)
C40 N37 C38 C39 173.6(12)
C35 C34 C39 C38 4(2)
C31 C34 C39 C38 -176.6(12)
N37 C38 C39 C34 -3(2)
C38 N37 C40 C47 -178.6(11)
C36 N37 C40 C47 -5.4(16)
N37 C40 C47 C48 -96.9(12)
N37 C40 C47 C52 82.8(13)
C52 C47 C48 C49 0.6(17)
C40 C47 C48 C49 -179.7(11)
C52 C47 C48 C45 177.9(10)
C40 C47 C48 C45 -2.3(16)
C46 C45 C48 C47 -86.1(14)
C46 C45 C48 C49 91.2(15)
C47 C48 C49 C50 2.6(17)
C45 C48 C49 C50 -174.7(11)
C47 C48 C49 C60 -178.9(11)
C45 C48 C49 C60 3.8(17)
C48 C49 C50 C51 -1.9(17)
C60 C49 C50 C51 179.7(11)
C48 C49 C50 C1 -178.3(11)
C60 C49 C50 C1 3.3(18)
C49 C50 C51 C52 -2.1(17)
C1 C50 C51 C52 174.2(12)
C49 C50 C51 C53 178.9(11)
C1 C50 C51 C53 -4.8(17)
C50 C51 C52 C47 5.1(17)
C53 C51 C52 C47 -175.9(11)
C50 C51 C52 C41 -173.5(11)
C53 C51 C52 C41 5.5(16)
C48 C47 C52 C51 -4.2(16)
C40 C47 C52 C51 176.0(10)
C48 C47 C52 C41 174.3(10)
C40 C47 C52 C41 -5.4(16)
C42 C41 C52 C51 -85.1(14)
C42 C41 C52 C47 96.4(14)
C55 N54 C53 C51 -30.3(17)
C59 N54 C53 C51 148.9(12)
C50 C51 C53 N54 -71.5(14)
C52 C51 C53 N54 109.5(12)
C59 N54 C55 C56 1(2)
C53 N54 C55 C56 -179.9(13)
N54 C55 C56 C57 -4(2)
C55 C56 C57 C58 1(3)
C56 C57 C58 C59 5(3)
C55 N54 C59 C58 5(2)
C53 N54 C59 C58 -174.5(15)
C57 C58 C59 N54 -8(3)
C62 N61 C60 C49 -8(2)
C66 N61 C60 C49 167.8(13)
C50 C49 C60 N61 -94.1(15)
C48 C49 C60 N61 87.4(15)
C66 N61 C62 C63 0(3)
C60 N61 C62 C63 176.3(19)
N61 C62 C63 C64 1(3)
C62 C63 C64 C65 -2(3)
C63 C64 C65 C66 2(3)
C62 N61 C66 C65 -1(2)
C60 N61 C66 C65 -176.7(15)
C64 C65 C66 N61 -1(3)
C49 C50 C1 C44 -91.1(18)
C51 C50 C1 C44 92.6(19)

loop_
_platon_squeeze_void_nr
_platon_squeeze_void_average_x
_platon_squeeze_void_average_y
_platon_squeeze_void_average_z
_platon_squeeze_void_volume
_platon_squeeze_void_count_electrons
_platon_squeeze_void_content
1 -0.019 0.814 0.049 63 19 ' '
2 0.019 0.314 0.451 63 18 ' '
3 -0.019 0.685 0.549 63 19 ' '
4 0.019 0.186 0.951 63 19 ' '
5 0.500 0.537 0.000 245 59 ' '
6 0.500 0.931 0.500 245 59 ' '
